data_1008706
loop_
_publ_author_name
'Santoro, A'
'Miraglia, S'
'Beech, F'
'Sunshine, S A'
'Murphy, D W'
'Schneemeyer, L F'
'Waszcak, J V'

_publ_section_title
;
The structure and properties of Ba2 Y Cu3 O6
;
_journal_coden_ASTM MRBUAC
_journal_name_full 'Materials Research Bulletin'
_journal_page_first 1007
_journal_page_last 1013
_journal_paper_doi 10.1016/0025-5408(87)90100-0
_journal_volume 22
_journal_year 1987
_chemical_formula_structural 'Ba2 Y Cu3 O6.072'
_chemical_formula_sum 'Ba2 Cu3 O6.072 Y'
_chemical_name_systematic 'Barium yttrium copper oxide (2/1/3/6.1)'
_space_group_IT_number 123
_symmetry_cell_setting tetragonal
_symmetry_Int_Tables_number 123
_symmetry_space_group_name_Hall '-P 4 2'
_symmetry_space_group_name_H-M 'P 4/m m m'
_cell_angle_alpha 90
_cell_angle_beta 90
_cell_angle_gamma 90
_cell_formula_units_Z 1
_cell_length_a 3.8570(1)
_cell_length_b 3.8570(1)
_cell_length_c 11.8194(3)
_cell_volume 175.8
_refine_ls_R_factor_all 0.0389
_cod_database_code 1008706

loop_
_symmetry_equiv_pos_as_xyz
x,y,z
-x,-y,z
-x,y,z
x,-y,z
-y,x,z
y,-x,z
y,x,z
-y,-x,z
-x,-y,-z
x,y,-z
x,-y,-z
-x,y,-z
y,-x,-z
-y,x,-z
-y,-x,-z
y,x,-z

loop_
_atom_site_label
_atom_site_type_symbol
_atom_site_symmetry_multiplicity
_atom_site_Wyckoff_symbol
_atom_site_fract_x
_atom_site_fract_y
_atom_site_fract_z
_atom_site_occupancy
_atom_site_attached_hydrogens
_atom_site_calc_flag
Ba1 Ba2+ 2 h 0.5 0.5 0.1952 1. 0 d
Y1 Y3+ 1 d 0.5 0.5 0.5 1. 0 d
Cu1 Cu2+ 1 a 0. 0. 0. 1. 0 d
Cu2 Cu2+ 2 g 0. 0. 0.3607(1) 1. 0 d
O1 O2- 2 g 0. 0. 0.1518(2) 0.990(3) 0 d
O2 O2- 4 i 0. 0.5 0.3791(1) 1.009(5) 0 d
O3 O2- 2 f 0. 0.5 0. 0.028(2) 0 d

loop_
_atom_type_symbol
_atom_type_oxidation_number
Ba2+ 2.000
Y3+ 3.000
Cu2+ 1.715
O2- -2.000
